data_1525581
loop_
_publ_author_name
'Arai, M.'
'Sakuma, T.'

_publ_section_title
;
 Crystal structure of beta-(Cu Br Te)
;
_journal_name_full 'Journal of the Physical Society of Japan'
_journal_page_first 144
_journal_page_last 147
_journal_volume 70
_journal_year 2001
_chemical_formula_sum 'Br Cu Te'
_chemical_name_systematic 'Cu Br Te'
_space_group_IT_number 70
_symmetry_space_group_name_Hall '-F 2uv 2vw'
_symmetry_space_group_name_H-M 'F d d d :2'
_cell_angle_alpha 90
_cell_angle_beta 90
_cell_angle_gamma 90
_cell_formula_units_Z 96
_cell_length_a 23.22
_cell_length_b 23.22
_cell_length_c 14.17
_cell_volume 7640.016
_citation_journal_id_ASTM JUPSAU
_cod_data_source_file Arai_JUPSAU_2001_1750.cif
_cod_data_source_block Br1Cu1Te1
_cod_original_formula_sum 'Br1 Cu1 Te1'
_cod_database_code 1525581

loop_
_symmetry_equiv_pos_as_xyz
x,y,z
-x+1/4,-y+1/4,z
x,-y+1/4,-z+1/4
-x+1/4,y,-z+1/4
-x,-y,-z
x-1/4,y-1/4,-z
-x,y-1/4,z-1/4
x-1/4,-y,z-1/4
x,y+1/2,z+1/2
-x+1/4,-y+3/4,z+1/2
x,-y+3/4,-z+3/4
-x+1/4,y+1/2,-z+3/4
-x,-y+1/2,-z+1/2
x-1/4,y+1/4,-z+1/2
-x,y+1/4,z+1/4
x-1/4,-y+1/2,z+1/4
x+1/2,y,z+1/2
-x+3/4,-y+1/4,z+1/2
x+1/2,-y+1/4,-z+3/4
-x+3/4,y,-z+3/4
-x+1/2,-y,-z+1/2
x+1/4,y-1/4,-z+1/2
-x+1/2,y-1/4,z+1/4
x+1/4,-y,z+1/4
x+1/2,y+1/2,z
-x+3/4,-y+3/4,z
x+1/2,-y+3/4,-z+1/4
-x+3/4,y+1/2,-z+1/4
-x+1/2,-y+1/2,-z
x+1/4,y+1/4,-z
-x+1/2,y+1/4,z-1/4
x+1/4,-y+1/2,z-1/4

loop_
_atom_site_label
_atom_site_type_symbol
_atom_site_fract_x
_atom_site_fract_y
_atom_site_fract_z
_atom_site_occupancy
_atom_site_U_iso_or_equiv
Cu2 Cu+1 0.125 0.125 0.625 1 0.0
Br3 Br-1 0.0612 0.0612 0.8944 1 0.0
Cu6 Cu+1 0.0305 0.1767 0.4722 1 0.0
Te3 Te 0.318 0.0832 0.8976 1 0.0
Cu4 Cu+1 0.125 0.125 0.4722 1 0.0
Te2 Te 0.318 0.0832 0.5642 1 0.0
Cu1 Cu+1 0.125 0.125 0.125 1 0.0
Br2 Br-1 0.0612 0.0612 0.561 1 0.0
Cu5 Cu+1 0 0.125 0.125 1 0.0
Te1 Te 0.318 0.0832 0.2312 1 0.0
Br1 Br-1 0.0612 0.0612 0.228 1 0.0
Cu3 Cu+1 0.125 0.125 0.3056 1 0.0
